data_2020874
loop_
_publ_author_name
'Kelley, Annette'
'Nalla, Sowjanya'
'Bond, Marcus R.'

_publ_section_title
;
 The square-planar to flattened-tetrahedral CuX42&#x2212;(X= Cl, Br)
 structural phase transition in 1,2,6-trimethylpyridinium salts
;
_journal_coeditor_code OG5072
_journal_issue 1
_journal_name_full 'Acta Crystallographica Section B Structural Science, Crystal Engineering and Materials'
_journal_page_first 48
_journal_page_last 60
_journal_paper_doi 10.1107/S205252061402664X
_journal_volume 71
_journal_year 2015
_chemical_formula_moiety '2(C8 H12 N), Cl4 Cu'
_chemical_formula_sum 'C16 H24 Cl4 Cu N2'
_chemical_formula_weight 449.74
_chemical_name_systematic
;
bis(1,2,6-trimethylpyridinium) tetrachloridocuprate(II)
;
_space_group_IT_number 12
_symmetry_cell_setting monoclinic
_symmetry_space_group_name_Hall '-C 2y'
_symmetry_space_group_name_H-M 'C 1 2/m 1'
_atom_sites_solution_hydrogens geom
_atom_sites_solution_primary direct
_atom_sites_solution_secondary difmap
_cell_angle_alpha 90
_cell_angle_beta 114.595(2)
_cell_angle_gamma 90
_cell_formula_units_Z 2
_cell_length_a 13.1910(6)
_cell_length_b 9.2068(4)
_cell_length_c 8.7242(4)
_cell_measurement_reflns_used 2673
_cell_measurement_temperature 295(2)
_cell_measurement_theta_max 37.79
_cell_measurement_theta_min 0.41
_cell_volume 963.40(8)
_computing_cell_refinement 'HKL Scalepack (Otwinowski & Minor 1997)'
_computing_data_collection 'Collect (Bruker AXS BV, 1997-2004)'
_computing_data_reduction 'HKL Denzo and Scalepack (Otwinowski & Minor 1997)'
_computing_molecular_graphics 'Ortep-3 for Windows (Farrugia, 1997)'
_computing_publication_material 'WinGX publication routines (Farrugia, 1999)'
_computing_structure_refinement 'SHELXL-97 (Sheldrick, 1997)'
_diffrn_ambient_temperature 295(2)
_diffrn_detector_area_resol_mean 9
_diffrn_measured_fraction_theta_full 0.991
_diffrn_measured_fraction_theta_max 0.991
_diffrn_measurement_device '95mm CCD camera on \k-goniostat'
_diffrn_measurement_device_type KappaCCD
_diffrn_measurement_method 'CCD rotation images, thick slices'
_diffrn_radiation_monochromator graphite
_diffrn_radiation_type MoK\a
_diffrn_radiation_wavelength 0.71073
_diffrn_reflns_av_R_equivalents 0.0167
_diffrn_reflns_limit_h_max 22
_diffrn_reflns_limit_h_min -22
_diffrn_reflns_limit_k_max 15
_diffrn_reflns_limit_k_min -15
_diffrn_reflns_limit_l_max 14
_diffrn_reflns_limit_l_min -14
_diffrn_reflns_number 16662
_diffrn_reflns_reduction_process
;
        Scaled and merged with Sortav
        R.H. Blessing, (1987) Cryst. Rev. 1, 3-58
        R.H. Blessing, (1989) J. Appl. Cryst. 22, 396-397
;
_diffrn_reflns_theta_full 37.77
_diffrn_reflns_theta_max 37.77
_diffrn_reflns_theta_min 3.4
_exptl_absorpt_coefficient_mu 1.688
_exptl_absorpt_correction_T_max 0.679
_exptl_absorpt_correction_T_min 0.605
_exptl_absorpt_correction_type multi-scan
_exptl_absorpt_process_details '(DENZO/SCALEPACK; Otwinowski & Minor, 1997)'
_exptl_crystal_colour 'dark green'
_exptl_crystal_density_diffrn 1.550
_exptl_crystal_density_method 'not measured'
_exptl_crystal_description irregular
_exptl_crystal_F_000 462
_exptl_crystal_size_max 0.30
_exptl_crystal_size_mid 0.27
_exptl_crystal_size_min 0.11
_refine_diff_density_max 0.971
_refine_diff_density_min -0.654
_refine_ls_extinction_coef 0.051(4)
_refine_ls_extinction_expression Fc^*^=kFc[1+0.001xFc^2^\l^3^/sin(2\q)]^-1/4^
_refine_ls_extinction_method SHELXL
_refine_ls_goodness_of_fit_ref 1.033
_refine_ls_hydrogen_treatment constr
_refine_ls_matrix_type full
_refine_ls_number_constraints 0
_refine_ls_number_parameters 63
_refine_ls_number_reflns 2683
_refine_ls_number_restraints 0
_refine_ls_restrained_S_all 1.033
_refine_ls_R_factor_all 0.0502
_refine_ls_R_factor_gt 0.0379
_refine_ls_shift/su_max 0
_refine_ls_shift/su_mean 0
_refine_ls_structure_factor_coef Fsqd
_refine_ls_weighting_details 'calc w=1/[\s^2^(Fo^2^)+(0.0501P)^2^+0.5819P] where P=(Fo^2^+2Fc^2^)/3'
_refine_ls_weighting_scheme calc
_refine_ls_wR_factor_gt 0.0994
_refine_ls_wR_factor_ref 0.1077
_reflns_number_gt 2199
_reflns_number_total 2683
_reflns_threshold_expression >2sigma(I)
_cod_data_source_file og5072sup1_Cl295K.cif
_cod_data_source_block Cl295K
_cod_original_cell_volume 963.40(7)
_cod_original_sg_symbol_H-M C2/m
_cod_database_code 2020874

loop_
_symmetry_equiv_pos_as_xyz
'x, y, z'
'-x, y, -z'
'x+1/2, y+1/2, z'
'-x+1/2, y+1/2, -z'
'-x, -y, -z'
'x, -y, z'
'-x+1/2, -y+1/2, -z'
'x+1/2, -y+1/2, z'

loop_
_atom_site_type_symbol
_atom_site_label
_atom_site_fract_x
_atom_site_fract_y
_atom_site_fract_z
_atom_site_U_iso_or_equiv
_atom_site_adp_type
_atom_site_calc_flag
_atom_site_refinement_flags
_atom_site_occupancy
_atom_site_symmetry_multiplicity
_atom_site_disorder_assembly
_atom_site_disorder_group
Cu Cu1 0 0 0 0.03164(11) Uani d S 1 4 . .
Cl Cl1 0.07072(6) 0 0.28351(6) 0.05048(15) Uani d S 1 2 . .
Cl Cl2 0 0.24890(6) 0 0.05661(17) Uani d S 1 2 . .
N N1 0.16613(14) 0.5 0.6966(2) 0.0376(3) Uani d S 1 2 . .
C C11 0.1975(3) 0.5 0.8794(3) 0.0604(7) Uani d S 1 2 . .
H H11A 0.2035 0.5983 0.919 0.091 Uiso calc PR 0.25 1 . .
H H11B 0.2679 0.4518 0.9361 0.091 Uiso calc PR 0.25 1 . .
H H11C 0.1416 0.4499 0.9025 0.091 Uiso calc PR 0.25 1 . .
H H11D 0.2052 0.4017 0.9194 0.091 Uiso calc PR 0.25 1 . .
H H11E 0.1407 0.5482 0.9023 0.091 Uiso calc PR 0.25 1 . .
H H11F 0.2671 0.5501 0.9359 0.091 Uiso calc PR 0.25 1 . .
C C2 0.15287(12) 0.37061(15) 0.61426(19) 0.0382(3) Uani d . 1 1 . .
C C21 0.16918(17) 0.2315(2) 0.7094(3) 0.0563(4) Uani d . 1 1 . .
H H21A 0.2452 0.2245 0.7907 0.084 Uiso calc R 1 1 . .
H H21B 0.1521 0.1513 0.6324 0.084 Uiso calc R 1 1 . .
H H21C 0.1207 0.2293 0.7664 0.084 Uiso calc R 1 1 . .
C C3 0.12391(13) 0.37090(16) 0.4430(2) 0.0420(3) Uani d . 1 1 . .
H H3 0.1142 0.2834 0.3854 0.05 Uiso calc R 1 1 . .
C C4 0.10934(19) 0.5 0.3569(3) 0.0438(4) Uani d S 1 2 . .
H H4 0.0898 0.5 0.2414 0.053 Uiso calc SR 1 2 . .

loop_
_atom_site_aniso_label
_atom_site_aniso_U_11
_atom_site_aniso_U_22
_atom_site_aniso_U_33
_atom_site_aniso_U_12
_atom_site_aniso_U_13
_atom_site_aniso_U_23
Cu1 0.03373(16) 0.02926(15) 0.03201(15) 0 0.01377(11) 0
Cl1 0.0733(4) 0.0350(2) 0.0333(2) 0 0.0124(2) 0
Cl2 0.0968(5) 0.0306(2) 0.0389(2) 0 0.0248(3) 0
N1 0.0381(7) 0.0408(8) 0.0358(7) 0 0.0173(6) 0
C11 0.0739(17) 0.0729(18) 0.0357(10) 0 0.0240(11) 0
C2 0.0376(6) 0.0357(6) 0.0433(6) -0.0001(4) 0.0191(5) 0.0031(5)
C21 0.0663(10) 0.0439(8) 0.0648(10) 0.0045(7) 0.0333(9) 0.0140(8)
C3 0.0441(6) 0.0384(7) 0.0429(7) -0.0030(5) 0.0175(5) -0.0053(5)
C4 0.0464(9) 0.0480(11) 0.0350(8) 0 0.0148(7) 0

loop_
_atom_type_symbol
_atom_type_description
_atom_type_scat_dispersion_real
_atom_type_scat_dispersion_imag
_atom_type_scat_source
C C 0.0033 0.0016 'International Tables Vol C Tables 4.2.6.8 and 6.1.1.4'
H H 0 0 'International Tables Vol C Tables 4.2.6.8 and 6.1.1.4'
N N 0.0061 0.0033 'International Tables Vol C Tables 4.2.6.8 and 6.1.1.4'
Cl Cl 0.1484 0.1585 'International Tables Vol C Tables 4.2.6.8 and 6.1.1.4'
Cu Cu 0.3201 1.2651 'International Tables Vol C Tables 4.2.6.8 and 6.1.1.4'

loop_
_geom_angle_atom_site_label_1
_geom_angle_atom_site_label_2
_geom_angle_atom_site_label_3
_geom_angle_site_symmetry_1
_geom_angle_site_symmetry_3
_geom_angle
C2 N1 C2 . 6_565 121.69(17)
C2 N1 C11 . . 119.15(9)
N1 C11 H11A . . 109.5
N1 C11 H11B . . 109.5
H11A C11 H11B . . 109.5
N1 C11 H11C . . 109.5
H11A C11 H11C . . 109.5
H11B C11 H11C . . 109.5
N1 C11 H11D . . 109.5
N1 C11 H11E . . 109.5
H11D C11 H11E . . 109.5
N1 C11 H11F . . 109.5
H11D C11 H11F . . 109.5
H11E C11 H11F . . 109.5
N1 C2 C3 . . 119.04(13)
N1 C2 C21 . . 119.95(15)
C3 C2 C21 . . 121.01(14)
C2 C21 H21A . . 109.5
C2 C21 H21B . . 109.5
H21A C21 H21B . . 109.5
C2 C21 H21C . . 109.5
H21A C21 H21C . . 109.5
H21B C21 H21C . . 109.5
C2 C3 C4 . . 120.36(14)
C2 C3 H3 . . 119.8
C4 C3 H3 . . 119.8
C3 C4 C3 6_565 . 119.5(2)
C3 C4 H4 . . 120.3

loop_
_geom_bond_atom_site_label_1
_geom_bond_atom_site_label_2
_geom_bond_site_symmetry_2
_geom_bond_distance
Cu1 Cl1 . 2.2510(5)
Cu1 Cl2 . 2.2916(5)
N1 C2 . 1.3641(16)
N1 C11 . 1.472(3)
C11 H11A . 0.96
C11 H11B . 0.96
C11 H11C . 0.96
C11 H11D . 0.96
C11 H11E . 0.96
C11 H11F . 0.96
C2 C3 . 1.380(2)
C2 C21 . 1.492(2)
C21 H21A . 0.96
C21 H21B . 0.96
C21 H21C . 0.96
C3 C4 . 1.3760(19)
C3 H3 . 0.93
C4 H4 . 0.93

_cod_database_fobs_code 2020874
